data_7009995
loop_
_publ_author_name
'Brechin, Euan K.'
'Graham, Alasdair'
'Parkin, Andrew'
'Parsons, Simon'
'Seddon, Annela M.'
'Winpenny, Richard E. P.'

_publ_section_title
;
 Structural studies of heptanuclear cobalt complexes and larger
 oligomers based on heptanuclear fragments
;
_journal_issue 19
_journal_name_full 'Journal of the Chemical Society, Dalton Transactions'
_journal_page_first 3242
_journal_paper_doi 10.1039/b005019i
_journal_year 2000
_chemical_formula_sum 'C65.75 H70.25 Cl8.75 Co7 N9.75 O20'
_chemical_formula_weight 2039.76
_chemical_name_systematic
; 
 ? 
;
_space_group_IT_number 2
_symmetry_cell_setting triclinic
_symmetry_space_group_name_Hall '-P 1'
_symmetry_space_group_name_H-M 'P -1'
_atom_sites_solution_hydrogens geom
_atom_sites_solution_primary direct
_atom_sites_solution_secondary difmap
_audit_creation_method SHELXL-97
_cell_angle_alpha 86.48(4)
_cell_angle_beta 89.39(3)
_cell_angle_gamma 66.66(4)
_cell_formula_units_Z 2
_cell_length_a 13.976(7)
_cell_length_b 15.049(8)
_cell_length_c 22.158(12)
_cell_measurement_reflns_used 70
_cell_measurement_temperature 153(2)
_cell_measurement_theta_max 22
_cell_measurement_theta_min 20
_cell_volume 4270(4)
_computing_cell_refinement 'Stoe DIF4'
_computing_data_collection 'Stoe DIF4'
_computing_data_reduction 'Stoe REDU4'
_computing_molecular_graphics SHELXTL
_computing_structure_refinement 'SHELXL-97 (Sheldrick, 1997)'
_computing_structure_solution sir92
_diffrn_ambient_temperature 153(2)
_diffrn_measured_fraction_theta_full 0.931
_diffrn_measured_fraction_theta_max 0.931
_diffrn_measurement_method Omega-theta
_diffrn_radiation_monochromator graphite
_diffrn_radiation_source 'fine-focus sealed tube'
_diffrn_radiation_type CuK\a
_diffrn_radiation_wavelength 1.54178
_diffrn_reflns_av_R_equivalents 0.0000
_diffrn_reflns_av_sigmaI/netI 0.1816
_diffrn_reflns_limit_h_max 15
_diffrn_reflns_limit_h_min -16
_diffrn_reflns_limit_k_max 18
_diffrn_reflns_limit_k_min -18
_diffrn_reflns_limit_l_max 27
_diffrn_reflns_limit_l_min -19
_diffrn_reflns_number 15140
_diffrn_reflns_theta_full 70.24
_diffrn_reflns_theta_max 70.24
_diffrn_reflns_theta_min 3.44
_diffrn_standards_decay_% 3
_diffrn_standards_interval_time 60
_diffrn_standards_number 3
_exptl_absorpt_coefficient_mu 13.494
_exptl_absorpt_correction_T_max 0.562
_exptl_absorpt_correction_T_min 0.105
_exptl_absorpt_correction_type psi-scan
_exptl_crystal_colour Purple
_exptl_crystal_density_diffrn 1.586
_exptl_crystal_density_method 'not measured'
_exptl_crystal_description block
_exptl_crystal_F_000 2062
_refine_diff_density_max 1.470
_refine_diff_density_min -1.260
_refine_diff_density_rms 0.159
_refine_ls_extinction_coef 0.00027(6)
_refine_ls_extinction_expression Fc^*^=kFc[1+0.001xFc^2^\l^3^/sin(2\q)]^-1/4^
_refine_ls_extinction_method SHELXL
_refine_ls_goodness_of_fit_all 0.986
_refine_ls_hydrogen_treatment mixed
_refine_ls_matrix_type full
_refine_ls_number_parameters 1045
_refine_ls_number_reflns 15140
_refine_ls_number_restraints 90
_refine_ls_restrained_S_all 0.984
_refine_ls_R_factor_all 0.2016
_refine_ls_R_factor_gt 0.0994
_refine_ls_shift/su_max 1.089
_refine_ls_shift/su_mean 0.007
_refine_ls_structure_factor_coef Fsqd
_refine_ls_weighting_details 'calc w=1/[\s^2^(Fo^2^)+(0.1468P)^2^+0.0000P] where P=(Fo^2^+2Fc^2^)/3'
_refine_ls_wR_factor_gt 0.2227
_refine_ls_wR_factor_ref 0.2826
_reflns_number_gt 7428
_reflns_number_total 15140
_reflns_threshold_expression >2sigma(I)
_cod_data_source_file b005019i.txt
_cod_data_source_block coas12
_cod_depositor_comments
;
The following automatic conversions were performed:
'_symmetry_cell_setting' value 'Triclinic' changed to 'triclinic'
according to '/home/saulius/struct/CIF-dictionaries/cif_core.dic'
dictionary named 'cif_core.dic' version 2.4.1 from 2010-06-29.

Automatic conversion script
Id: cif_fix_enum 1527 2010-12-29 10:47:43Z saulius 

The following automatic conversions were performed:

'_exptl_absorpt_correction_type' tag value 'Psi-scans' was replaced
with 'psi-scan' value.

Automatic conversion script
Id: cif_fix_values 1646 2011-03-28 12:23:43Z adriana 
;
_cod_original_sg_symbol_H-M P-1
_cod_database_code 7009995

loop_
_symmetry_equiv_pos_as_xyz
'x, y, z'
'-x, -y, -z'

loop_
_atom_site_label
_atom_site_type_symbol
_atom_site_fract_x
_atom_site_fract_y
_atom_site_fract_z
_atom_site_U_iso_or_equiv
_atom_site_adp_type
_atom_site_occupancy
_atom_site_calc_flag
_atom_site_refinement_flags
_atom_site_disorder_assembly
_atom_site_disorder_group
Co5 Co -0.14060(15) 0.40599(13) 0.31547(9) 0.0277(5) Uani 1 d . . .
Co3 Co 0.34430(14) 0.22547(13) 0.23606(8) 0.0218(4) Uani 1 d . . .
Co4 Co 0.06227(14) 0.40781(12) 0.26557(8) 0.0226(4) Uani 1 d . . .
Co6 Co -0.00732(14) 0.18847(12) 0.31102(8) 0.0203(4) Uani 1 d . . .
Co7 Co 0.29856(15) 0.02630(12) 0.28537(8) 0.0222(4) Uani 1 d . . .
Co2 Co -0.06549(14) 0.28638(12) 0.16788(8) 0.0213(4) Uani 1 d . . .
Co1 Co 0.18120(14) 0.16364(12) 0.16981(7) 0.0175(4) Uani 1 d . . .
O1H O 0.3854(7) 0.3312(6) 0.1955(4) 0.037(2) Uani 1 d . . .
H1H1 H 0.3486 0.3850 0.2089 0.055 Uiso 1 calc R . .
O2 O 0.0228(6) 0.3109(5) 0.3214(3) 0.0243(18) Uani 1 d . . .
H2H H 0.0495 0.3088 0.3634 0.029 Uiso 1 calc R . .
O1 O 0.2415(5) 0.1641(5) 0.2542(3) 0.0193(17) Uani 1 d . . .
H1H H 0.1854 0.2048 0.2811 0.023 Uiso 1 calc R . .
O2A O 0.4461(6) -0.0135(6) 0.2676(4) 0.036(2) Uani 1 d . . .
O1A O 0.4725(6) 0.1087(6) 0.2187(4) 0.035(2) Uani 1 d . . .
C1A C 0.4974(9) 0.0203(9) 0.2322(6) 0.030(3) Uani 1 d . . .
C2A C 0.5899(11) -0.0546(10) 0.2037(6) 0.049(4) Uani 1 d D . .
C3A C 0.6438(17) -0.0103(15) 0.1581(9) 0.069(7) Uiso 0.80 d PD A 1
H3A1 H 0.5983 0.0177 0.1226 0.104 Uiso 0.80 calc PR A 1
H3A2 H 0.7094 -0.0608 0.1459 0.104 Uiso 0.80 calc PR A 1
H3A3 H 0.6582 0.0406 0.1768 0.104 Uiso 0.80 calc PR A 1
C4A C 0.5544(17) -0.1200(15) 0.1664(9) 0.074(7) Uiso 0.80 d PD A 1
H4A1 H 0.5296 -0.1597 0.1938 0.111 Uiso 0.80 calc PR A 1
H4A2 H 0.6132 -0.1622 0.1432 0.111 Uiso 0.80 calc PR A 1
H4A3 H 0.4978 -0.0793 0.1386 0.111 Uiso 0.80 calc PR A 1
C5A C 0.6681(17) -0.1168(16) 0.2513(9) 0.078(7) Uiso 0.80 d PD A 1
H5A1 H 0.6892 -0.0755 0.2758 0.117 Uiso 0.80 calc PR A 1
H5A2 H 0.7293 -0.1628 0.2317 0.117 Uiso 0.80 calc PR A 1
H5A3 H 0.6365 -0.1526 0.2772 0.117 Uiso 0.80 calc PR A 1
C3A' C 0.610(5) -0.161(2) 0.218(3) 0.039(16) Uiso 0.20 d PD A 2
H3A4 H 0.5488 -0.1725 0.2060 0.058 Uiso 0.20 calc PR A 2
H3A5 H 0.6237 -0.1769 0.2613 0.058 Uiso 0.20 calc PR A 2
H3A6 H 0.6707 -0.2017 0.1953 0.058 Uiso 0.20 calc PR A 2
C4A' C 0.666(6) -0.034(6) 0.244(3) 0.10(4) Uiso 0.20 d PD A 2
H4A4 H 0.7380 -0.0724 0.2322 0.144 Uiso 0.20 calc PR A 2
H4A5 H 0.6570 -0.0517 0.2864 0.144 Uiso 0.20 calc PR A 2
H4A6 H 0.6530 0.0351 0.2396 0.144 Uiso 0.20 calc PR A 2
C5A' C 0.619(7) -0.041(5) 0.1384(15) 0.078(7) Uiso 0.20 d PD A 2
H5A4 H 0.6175 0.0243 0.1309 0.117 Uiso 0.20 calc PR A 2
H5A5 H 0.5692 -0.0500 0.1111 0.117 Uiso 0.20 calc PR A 2
H5A6 H 0.6893 -0.0891 0.1311 0.117 Uiso 0.20 calc PR A 2
O2C O -0.1263(7) 0.5130(6) 0.3617(4) 0.041(2) Uani 1 d . . .
O1C O 0.0224(7) 0.5140(6) 0.3254(4) 0.034(2) Uani 1 d . . .
C1C C -0.0597(11) 0.5494(8) 0.3540(5) 0.033(3) Uani 1 d . . .
C2C C -0.0838(10) 0.6445(9) 0.3843(6) 0.040(3) Uani 1 d D . .
C3C C -0.0440(15) 0.6201(14) 0.4489(7) 0.069(6) Uiso 0.90 d PD B 1
H3C1 H 0.0317 0.5833 0.4492 0.104 Uiso 0.90 calc PR B 1
H3C2 H -0.0775 0.5811 0.4699 0.104 Uiso 0.90 calc PR B 1
H3C3 H -0.0603 0.6801 0.4694 0.104 Uiso 0.90 calc PR B 1
C4C C -0.2011(12) 0.7023(13) 0.3858(8) 0.063(5) Uiso 0.90 d PD B 1
H4C1 H -0.2155 0.7695 0.3944 0.095 Uiso 0.90 calc PR B 1
H4C2 H -0.2312 0.6733 0.4175 0.095 Uiso 0.90 calc PR B 1
H4C3 H -0.2322 0.7012 0.3466 0.095 Uiso 0.90 calc PR B 1
C5C C -0.0341(16) 0.7047(15) 0.3506(9) 0.086(7) Uiso 0.90 d PD B 1
H5C1 H -0.0555 0.7676 0.3684 0.129 Uiso 0.90 calc PR B 1
H5C2 H -0.0562 0.7147 0.3080 0.129 Uiso 0.90 calc PR B 1
H5C3 H 0.0420 0.6709 0.3535 0.129 Uiso 0.90 calc PR B 1
C3C' C -0.171(5) 0.726(5) 0.350(4) 0.03(3) Uiso 0.10 d PD B 2
H3C4 H -0.2349 0.7151 0.3525 0.043 Uiso 0.10 calc PR B 2
H3C5 H -0.1514 0.7290 0.3071 0.043 Uiso 0.10 calc PR B 2
H3C6 H -0.1814 0.7880 0.3669 0.043 Uiso 0.10 calc PR B 2
C4C' C 0.011(4) 0.671(7) 0.384(4) 0.02(2) Uiso 0.10 d PD B 2
H4C4 H -0.0114 0.7396 0.3909 0.034 Uiso 0.10 calc PR B 2
H4C5 H 0.0445 0.6580 0.3444 0.034 Uiso 0.10 calc PR B 2
H4C6 H 0.0601 0.6315 0.4156 0.034 Uiso 0.10 calc PR B 2
C5C' C -0.117(8) 0.638(10) 0.4492(18) 0.086(7) Uiso 0.10 d PD B 2
H5C4 H -0.0648 0.6440 0.4764 0.129 Uiso 0.10 calc PR B 2
H5C5 H -0.1220 0.5758 0.4581 0.129 Uiso 0.10 calc PR B 2
H5C6 H -0.1846 0.6910 0.4551 0.129 Uiso 0.10 calc PR B 2
O2B O -0.0332(6) 0.2440(6) 0.0831(3) 0.0287(19) Uani 1 d . . .
O1B O 0.1364(6) 0.1522(6) 0.0859(3) 0.0269(19) Uani 1 d . . .
C1B C 0.0489(10) 0.1889(7) 0.0602(5) 0.023(3) Uani 1 d . . .
C2B C 0.0473(10) 0.1647(9) -0.0063(5) 0.031(3) Uani 1 d . . .
C3B C 0.1116(13) 0.0564(10) -0.0119(7) 0.057(5) Uani 1 d . . .
H3B1 H 0.1837 0.0405 0.0010 0.086 Uiso 1 calc R . .
H3B2 H 0.1104 0.0406 -0.0541 0.086 Uiso 1 calc R . .
H3B3 H 0.0818 0.0188 0.0138 0.086 Uiso 1 calc R . .
C4B C 0.0970(11) 0.2246(11) -0.0442(6) 0.046(4) Uani 1 d . . .
H4B1 H 0.0556 0.2939 -0.0405 0.070 Uiso 1 calc R . .
H4B2 H 0.0988 0.2096 -0.0868 0.070 Uiso 1 calc R . .
H4B3 H 0.1682 0.2082 -0.0294 0.070 Uiso 1 calc R . .
C5B C -0.0644(11) 0.1914(9) -0.0277(5) 0.041(4) Uani 1 d . . .
H5B1 H -0.0934 0.1495 -0.0056 0.062 Uiso 1 calc R . .
H5B2 H -0.0652 0.1825 -0.0711 0.062 Uiso 1 calc R . .
H5B3 H -0.1064 0.2592 -0.0202 0.062 Uiso 1 calc R . .
O1D O -0.1928(7) 0.3550(6) 0.3909(4) 0.036(2) Uani 1 d . . .
O2D O -0.0832(7) 0.1999(6) 0.3904(3) 0.035(2) Uani 1 d . . .
C1D C -0.1557(11) 0.2670(9) 0.4133(5) 0.034(3) Uani 1 d . . .
C2D C -0.2042(9) 0.2434(8) 0.4725(5) 0.039(3) Uani 1 d D . .
C3D C -0.1225(16) 0.1585(13) 0.5082(10) 0.061(7) Uiso 0.70 d PD C 1
H3D1 H -0.0600 0.1718 0.5137 0.091 Uiso 0.70 calc PR C 1
H3D2 H -0.1044 0.0996 0.4861 0.091 Uiso 0.70 calc PR C 1
H3D3 H -0.1502 0.1492 0.5478 0.091 Uiso 0.70 calc PR C 1
C4D C -0.2919(15) 0.2177(15) 0.4508(10) 0.055(6) Uiso 0.70 d PD C 1
H4D1 H -0.3268 0.2015 0.4858 0.083 Uiso 0.70 calc PR C 1
H4D2 H -0.2635 0.1619 0.4258 0.083 Uiso 0.70 calc PR C 1
H4D3 H -0.3422 0.2732 0.4269 0.083 Uiso 0.70 calc PR C 1
C5D C -0.2469(19) 0.3306(14) 0.5095(11) 0.066(8) Uiso 0.70 d PD C 1
H5D1 H -0.2915 0.3870 0.4839 0.099 Uiso 0.70 calc PR C 1
H5D2 H -0.1892 0.3433 0.5262 0.099 Uiso 0.70 calc PR C 1
H5D3 H -0.2879 0.3184 0.5427 0.099 Uiso 0.70 calc PR C 1
C3D' C -0.3162(18) 0.265(3) 0.4548(19) 0.039(12) Uiso 0.30 d PD C 2
H3D4 H -0.3174 0.2330 0.4177 0.058 Uiso 0.30 calc PR C 2
H3D5 H -0.3546 0.3351 0.4478 0.058 Uiso 0.30 calc PR C 2
H3D6 H -0.3490 0.2406 0.4874 0.058 Uiso 0.30 calc PR C 2
C4D' C -0.204(3) 0.3111(18) 0.5204(12) 0.012(7) Uiso 0.30 d PD C 2
H4D4 H -0.2273 0.3774 0.5022 0.018 Uiso 0.30 calc PR C 2
H4D5 H -0.1340 0.2906 0.5374 0.018 Uiso 0.30 calc PR C 2
H4D6 H -0.2524 0.3092 0.5526 0.018 Uiso 0.30 calc PR C 2
C5D' C -0.148(3) 0.1390(14) 0.4952(15) 0.018(8) Uiso 0.30 d PD C 2
H5D4 H -0.1554 0.0966 0.4655 0.027 Uiso 0.30 calc PR C 2
H5D5 H -0.1781 0.1277 0.5336 0.027 Uiso 0.30 calc PR C 2
H5D6 H -0.0739 0.1249 0.5015 0.027 Uiso 0.30 calc PR C 2
O22 O 0.2164(6) 0.3482(5) 0.2846(3) 0.0253(18) Uani 1 d . . .
N12 N 0.3660(8) 0.2459(7) 0.3277(4) 0.030(2) Uani 1 d . . .
C22 C 0.2663(10) 0.3157(9) 0.3354(5) 0.031(3) Uani 1 d . . .
C32 C 0.2317(13) 0.3409(12) 0.3925(7) 0.057(4) Uani 1 d . . .
H32 H 0.1627 0.3863 0.3986 0.068 Uiso 1 calc R . .
C42 C 0.2991(15) 0.2990(15) 0.4410(7) 0.079(6) Uani 1 d . . .
H42 H 0.2770 0.3196 0.4804 0.095 Uiso 1 calc R . .
C52 C 0.3975(13) 0.2282(12) 0.4341(6) 0.059(5) Uani 1 d . . .
H52 H 0.4423 0.1963 0.4676 0.070 Uiso 1 calc R . .
C62 C 0.4261(10) 0.2069(9) 0.3759(6) 0.036(3) Uani 1 d . . .
Cl62 Cl 0.5503(3) 0.1244(3) 0.36182(18) 0.0548(10) Uani 1 d . . .
O21 O 0.2964(6) 0.2118(6) 0.1445(3) 0.0259(18) Uani 1 d . . .
N11 N 0.3955(8) 0.2690(8) 0.0862(4) 0.034(3) Uani 1 d . . .
H11 H 0.3896 0.3132 0.1119 0.040 Uiso 1 calc R . .
C21 C 0.3491(9) 0.2052(9) 0.0964(5) 0.027(3) Uani 1 d . . .
C31 C 0.3617(10) 0.1359(11) 0.0540(6) 0.043(4) Uani 1 d . . .
H31 H 0.3297 0.0909 0.0604 0.051 Uiso 1 calc R . .
C41 C 0.4197(13) 0.1328(12) 0.0033(6) 0.059(5) Uani 1 d . . .
H41 H 0.4280 0.0858 -0.0252 0.070 Uiso 1 calc R . .
C51 C 0.4668(13) 0.1987(14) -0.0063(7) 0.062(5) Uani 1 d . . .
H51 H 0.5079 0.1983 -0.0408 0.074 Uiso 1 calc R . .
C61 C 0.4501(11) 0.2618(12) 0.0359(7) 0.050(4) Uani 1 d . . .
Cl61 Cl 0.5024(3) 0.3519(4) 0.02725(19) 0.0720(14) Uani 1 d . . .
O27 O 0.1367(6) 0.0936(5) 0.3381(3) 0.0249(18) Uani 1 d . . .
N17 N 0.2941(7) 0.0211(6) 0.3791(4) 0.025(2) Uani 1 d . . .
C27 C 0.1903(11) 0.0730(8) 0.3873(5) 0.029(3) Uani 1 d . . .
C37 C 0.1524(11) 0.0960(9) 0.4449(5) 0.034(3) Uani 1 d . . .
H37 H 0.0799 0.1314 0.4505 0.041 Uiso 1 calc R . .
C47 C 0.2181(13) 0.0681(11) 0.4928(6) 0.048(4) Uani 1 d . . .
H47 H 0.1920 0.0852 0.5321 0.058 Uiso 1 calc R . .
C57 C 0.3268(14) 0.0130(10) 0.4850(6) 0.052(4) Uani 1 d . . .
H57 H 0.3748 -0.0080 0.5181 0.062 Uiso 1 calc R . .
C67 C 0.3571(10) -0.0075(8) 0.4272(6) 0.029(3) Uani 1 d . . .
Cl67 Cl 0.4865(3) -0.0755(3) 0.41363(18) 0.0624(12) Uani 1 d . . .
O28 O 0.2857(6) 0.0199(5) 0.1709(4) 0.030(2) Uani 1 d . . .
N18 N 0.2606(8) -0.0752(7) 0.2458(4) 0.027(2) Uani 1 d . . .
C28 C 0.2759(9) -0.0615(8) 0.1842(5) 0.023(3) Uani 1 d . . .
C38 C 0.2774(11) -0.1257(9) 0.1438(6) 0.042(4) Uani 1 d . . .
H38 H 0.2882 -0.1140 0.1022 0.050 Uiso 1 calc R . .
C48 C 0.2633(13) -0.2080(10) 0.1632(7) 0.057(5) Uani 1 d . . .
H48 H 0.2673 -0.2554 0.1357 0.069 Uiso 1 calc R . .
C58 C 0.2431(13) -0.2206(10) 0.2241(7) 0.058(5) Uani 1 d . . .
H58 H 0.2286 -0.2748 0.2383 0.069 Uiso 1 calc R . .
C68 C 0.2442(11) -0.1552(9) 0.2626(6) 0.039(3) Uani 1 d . . .
Cl68 Cl 0.2189(4) -0.1667(3) 0.33869(18) 0.0647(12) Uani 1 d . . .
O26 O 0.0428(6) 0.1544(5) 0.2113(3) 0.0194(17) Uani 1 d . . .
N16 N -0.0301(7) 0.0748(6) 0.2712(4) 0.021(2) Uani 1 d . . .
C26 C 0.0145(9) 0.0784(8) 0.2163(5) 0.019(2) Uani 1 d . . .
C36 C 0.0204(10) 0.0170(9) 0.1729(5) 0.032(3) Uani 1 d . . .
H36 H 0.0464 0.0250 0.1340 0.039 Uiso 1 calc R . .
C46 C -0.0119(12) -0.0572(10) 0.1863(6) 0.045(4) Uani 1 d . . .
H46 H -0.0053 -0.1034 0.1575 0.054 Uiso 1 calc R . .
C56 C -0.0542(13) -0.0634(10) 0.2422(6) 0.048(4) Uani 1 d . . .
H56 H -0.0768 -0.1141 0.2526 0.058 Uiso 1 calc R . .
C66 C -0.0628(11) 0.0031(9) 0.2814(6) 0.037(3) Uani 1 d . . .
Cl66 Cl -0.1157(4) -0.0007(3) 0.35273(18) 0.0766(16) Uani 1 d . . .
O24 O -0.0899(6) 0.4566(5) 0.2382(3) 0.0267(19) Uani 1 d . . .
N14 N -0.1592(8) 0.4398(7) 0.1490(4) 0.028(2) Uani 1 d . . .
C24 C -0.1401(10) 0.4966(8) 0.1885(5) 0.027(3) Uani 1 d . . .
C34 C -0.1770(10) 0.5982(9) 0.1758(6) 0.036(3) Uani 1 d . . .
H34 H -0.1638 0.6381 0.2034 0.044 Uiso 1 calc R . .
C44 C -0.2317(12) 0.6378(10) 0.1236(6) 0.052(4) Uani 1 d . . .
H44 H -0.2529 0.7052 0.1133 0.063 Uiso 1 calc R . .
C54 C -0.2569(11) 0.5795(10) 0.0848(6) 0.042(4) Uani 1 d . . .
H54 H -0.2995 0.6068 0.0498 0.051 Uiso 1 calc R . .
C64 C -0.2180(9) 0.4830(9) 0.0995(6) 0.033(3) Uani 1 d . . .
Cl64 Cl -0.2482(3) 0.4085(3) 0.05379(16) 0.0523(10) Uani 1 d . . .
O23 O 0.0762(6) 0.3128(5) 0.1771(3) 0.0222(18) Uani 1 d . . .
N13 N 0.0938(7) 0.4533(7) 0.1785(4) 0.023(2) Uani 1 d . . .
C23 C 0.0908(9) 0.3869(7) 0.1457(6) 0.024(3) Uani 1 d . . .
C33 C 0.1043(10) 0.3872(9) 0.0834(5) 0.031(3) Uani 1 d . . .
H33 H 0.1028 0.3367 0.0602 0.037 Uiso 1 calc R . .
C43 C 0.1199(12) 0.4669(10) 0.0578(6) 0.044(4) Uani 1 d . . .
H43 H 0.1281 0.4720 0.0153 0.053 Uiso 1 calc R . .
C53 C 0.1238(11) 0.5378(9) 0.0917(6) 0.043(4) Uani 1 d . . .
H53 H 0.1374 0.5906 0.0740 0.051 Uiso 1 calc R . .
C63 C 0.1073(10) 0.5297(8) 0.1533(6) 0.031(3) Uani 1 d . . .
Cl63 Cl 0.0991(3) 0.6214(3) 0.19801(18) 0.0576(11) Uani 1 d . . .
O25 O -0.1338(6) 0.2954(5) 0.2609(3) 0.0221(17) Uani 1 d . . .
N15 N -0.1978(7) 0.2461(7) 0.1847(4) 0.026(2) Uani 1 d . . .
C25 C -0.2128(9) 0.2763(7) 0.2406(5) 0.023(3) Uani 1 d . . .
C35 C -0.3019(10) 0.2860(9) 0.2742(6) 0.033(3) Uani 1 d . . .
H35 H -0.3117 0.3084 0.3139 0.040 Uiso 1 calc R . .
C45 C -0.3758(12) 0.2604(10) 0.2454(7) 0.047(4) Uiso 1 d . . .
H45 H -0.4379 0.2659 0.2658 0.056 Uiso 1 calc R . .
C55 C -0.3596(9) 0.2281(10) 0.1890(6) 0.036(3) Uani 1 d . . .
H55 H -0.4105 0.2120 0.1699 0.043 Uiso 1 calc R . .
C65 C -0.2678(10) 0.2185(10) 0.1588(6) 0.040(3) Uani 1 d . . .
Cl65 Cl -0.2421(3) 0.1742(3) 0.08953(16) 0.0497(9) Uani 1 d . . .
O29 O -0.2943(8) 0.4970(8) 0.2873(5) 0.061(3) Uani 0.75 d P D 1
N19 N -0.3655(12) 0.5440(10) 0.3743(7) 0.037(4) Uani 0.75 d P D 1
H19 H -0.3219 0.4879 0.3906 0.045 Uiso 0.75 calc PR D 1
C29 C -0.3595(16) 0.5615(12) 0.3147(11) 0.047(5) Uani 0.75 d P D 1
C39 C -0.4331(17) 0.6517(14) 0.2887(11) 0.061(7) Uani 0.75 d P D 1
H39 H -0.4377 0.6650 0.2461 0.073 Uiso 0.75 calc PR D 1
C49 C -0.4936(17) 0.7153(15) 0.3242(14) 0.080(9) Uani 0.75 d P D 1
H49 H -0.5357 0.7781 0.3071 0.096 Uiso 0.75 calc PR D 1
C59 C -0.5002(18) 0.6962(18) 0.3869(13) 0.070(7) Uani 0.75 d P D 1
H59 H -0.5481 0.7424 0.4117 0.084 Uiso 0.75 calc PR D 1
C69 C -0.4316(18) 0.6047(14) 0.4102(10) 0.055(6) Uani 0.75 d P D 1
Cl69 Cl -0.4311(5) 0.5770(5) 0.4851(3) 0.0813(19) Uani 0.75 d P D 1
O29' O -0.2943(8) 0.4970(8) 0.2873(5) 0.061(3) Uani 0.25 d P D 2
C11S C 0.396(3) 0.480(2) 0.3505(15) 0.051(8) Uiso 0.50 d P . .
C12S C 0.448(2) 0.5220(18) 0.1798(11) 0.031(6) Uiso 0.50 d P . .
C21S C 0.289(2) 0.5389(17) 0.3399(13) 0.048(8) Uani 0.50 d P . .
H21A H 0.2676 0.5263 0.3005 0.072 Uiso 0.50 calc PR . .
H21B H 0.2778 0.6075 0.3403 0.072 Uiso 0.50 calc PR . .
H21C H 0.2477 0.5235 0.3717 0.072 Uiso 0.50 calc PR . .
C22S C 0.5492(19) 0.5094(19) 0.1538(12) 0.040(7) Uani 0.50 d P . .
H22A H 0.5429 0.5690 0.1305 0.061 Uiso 0.50 calc PR . .
H22B H 0.5714 0.4554 0.1271 0.061 Uiso 0.50 calc PR . .
H22C H 0.6009 0.4953 0.1864 0.061 Uiso 0.50 calc PR . .
N2S N 0.376(2) 0.5289(17) 0.1974(14) 0.067(9) Uani 0.50 d P . .
N1S N 0.472(3) 0.435(2) 0.3651(12) 0.075(10) Uani 0.50 d P . .

loop_
_atom_site_aniso_label
_atom_site_aniso_U_11
_atom_site_aniso_U_22
_atom_site_aniso_U_33
_atom_site_aniso_U_23
_atom_site_aniso_U_13
_atom_site_aniso_U_12
Co5 0.0236(12) 0.0240(10) 0.0347(11) 0.0052(8) 0.0090(9) -0.0097(9)
Co3 0.0168(11) 0.0236(9) 0.0280(10) 0.0050(7) 0.0009(8) -0.0120(8)
Co4 0.0196(11) 0.0201(9) 0.0274(10) 0.0079(7) 0.0036(8) -0.0086(8)
Co6 0.0209(11) 0.0184(9) 0.0228(10) 0.0073(7) 0.0041(8) -0.0103(8)
Co7 0.0213(11) 0.0199(9) 0.0241(10) 0.0090(7) -0.0037(8) -0.0082(8)
Co2 0.0160(11) 0.0195(9) 0.0275(10) 0.0103(7) -0.0016(8) -0.0078(8)
Co1 0.0145(10) 0.0186(8) 0.0183(9) 0.0084(7) -0.0017(7) -0.0066(7)
O1H 0.033(6) 0.032(5) 0.051(6) 0.009(4) 0.006(4) -0.021(4)
O2 0.023(5) 0.029(4) 0.022(4) 0.006(3) 0.006(3) -0.013(4)
O1 0.004(4) 0.028(4) 0.028(4) 0.007(3) 0.000(3) -0.011(3)
O2A 0.023(5) 0.040(5) 0.043(5) 0.019(4) -0.008(4) -0.013(4)
O1A 0.024(5) 0.025(4) 0.051(6) 0.003(4) 0.005(4) -0.004(4)
C1A 0.006(6) 0.031(7) 0.043(8) -0.007(6) 0.000(5) 0.004(5)
C2A 0.033(9) 0.040(8) 0.067(11) 0.006(7) 0.008(8) -0.007(7)
O2C 0.045(6) 0.038(5) 0.045(6) -0.015(4) 0.024(5) -0.021(5)
O1C 0.038(6) 0.025(4) 0.039(5) -0.004(4) 0.010(4) -0.012(4)
C1C 0.044(9) 0.023(6) 0.027(7) -0.004(5) 0.005(6) -0.008(6)
C2C 0.044(9) 0.026(7) 0.048(9) 0.005(6) -0.003(7) -0.012(6)
O2B 0.019(5) 0.040(5) 0.028(5) 0.006(4) -0.004(4) -0.013(4)
O1B 0.024(5) 0.032(4) 0.022(4) 0.009(3) 0.000(4) -0.011(4)
C1B 0.032(8) 0.016(5) 0.017(6) 0.000(4) 0.003(5) -0.006(5)
C2B 0.031(8) 0.038(7) 0.019(6) 0.006(5) -0.010(5) -0.011(6)
C3B 0.065(12) 0.041(9) 0.057(10) -0.002(7) -0.020(9) -0.011(8)
C4B 0.040(9) 0.075(11) 0.026(7) 0.008(7) 0.000(6) -0.026(8)
C5B 0.054(10) 0.039(7) 0.023(7) 0.002(5) -0.005(6) -0.011(7)
O1D 0.027(5) 0.034(5) 0.041(5) 0.000(4) 0.024(4) -0.006(4)
O2D 0.041(6) 0.041(5) 0.022(4) 0.010(4) 0.019(4) -0.017(5)
C1D 0.046(9) 0.036(7) 0.024(7) -0.002(5) 0.018(6) -0.021(7)
C2D 0.045(9) 0.040(8) 0.032(7) -0.001(6) 0.014(6) -0.018(7)
O22 0.025(5) 0.029(4) 0.025(4) 0.004(3) -0.009(4) -0.016(4)
N12 0.033(7) 0.031(5) 0.029(6) 0.013(4) -0.007(5) -0.017(5)
C22 0.034(8) 0.039(7) 0.028(7) -0.001(5) -0.006(6) -0.023(6)
C32 0.039(10) 0.075(12) 0.048(10) 0.005(8) 0.001(8) -0.016(9)
C42 0.069(14) 0.129(18) 0.019(8) -0.007(9) 0.008(8) -0.018(13)
C52 0.066(12) 0.065(11) 0.030(8) 0.013(7) -0.016(8) -0.012(9)
C62 0.031(8) 0.043(8) 0.040(8) 0.009(6) -0.012(6) -0.024(7)
Cl62 0.038(2) 0.053(2) 0.065(3) 0.0179(18) -0.0276(19) -0.0129(18)
O21 0.019(5) 0.041(5) 0.019(4) 0.007(3) 0.001(3) -0.014(4)
N11 0.027(6) 0.050(7) 0.026(6) 0.010(5) -0.004(5) -0.019(5)
C21 0.021(7) 0.033(7) 0.022(6) 0.016(5) -0.005(5) -0.008(6)
C31 0.023(8) 0.060(9) 0.036(8) -0.010(7) 0.008(6) -0.007(7)
C41 0.055(11) 0.071(12) 0.033(8) -0.011(8) 0.028(8) -0.007(9)
C51 0.057(12) 0.105(15) 0.022(8) 0.004(8) 0.012(7) -0.031(11)
C61 0.033(9) 0.066(10) 0.039(9) 0.029(8) -0.002(7) -0.012(8)
Cl61 0.060(3) 0.103(3) 0.069(3) 0.039(2) 0.000(2) -0.055(3)
O27 0.026(5) 0.029(4) 0.019(4) 0.006(3) 0.000(3) -0.011(4)
N17 0.018(6) 0.021(5) 0.037(6) 0.013(4) -0.004(4) -0.010(4)
C27 0.053(9) 0.033(6) 0.011(6) 0.009(5) 0.004(6) -0.031(6)
C37 0.046(9) 0.047(8) 0.016(6) 0.001(5) 0.009(6) -0.026(7)
C47 0.061(11) 0.057(9) 0.024(7) -0.005(6) 0.012(7) -0.019(8)
C57 0.095(14) 0.047(9) 0.020(7) 0.006(6) -0.009(8) -0.034(9)
C67 0.029(8) 0.023(6) 0.036(7) 0.011(5) -0.012(6) -0.011(5)
Cl67 0.043(2) 0.077(3) 0.057(2) 0.029(2) -0.0281(19) -0.017(2)
O28 0.026(5) 0.023(4) 0.033(5) 0.010(3) 0.002(4) -0.003(4)
N18 0.033(6) 0.024(5) 0.026(5) 0.006(4) 0.004(5) -0.015(5)
C28 0.025(7) 0.020(5) 0.023(6) -0.002(4) -0.003(5) -0.006(5)
C38 0.047(9) 0.029(7) 0.033(7) -0.007(5) -0.014(6) 0.003(6)
C48 0.087(14) 0.032(8) 0.051(10) -0.012(7) -0.016(9) -0.021(8)
C58 0.081(13) 0.036(8) 0.068(11) 0.003(7) -0.011(9) -0.036(9)
C68 0.048(10) 0.029(7) 0.044(8) 0.009(6) -0.017(7) -0.019(7)
Cl68 0.091(3) 0.064(3) 0.050(2) 0.0237(19) 0.003(2) -0.046(2)
O26 0.018(4) 0.026(4) 0.017(4) 0.011(3) -0.001(3) -0.014(3)
N16 0.020(6) 0.024(5) 0.023(5) 0.010(4) 0.000(4) -0.015(4)
C26 0.020(7) 0.022(5) 0.018(6) 0.008(4) 0.001(5) -0.011(5)
C36 0.035(8) 0.033(7) 0.027(7) -0.001(5) 0.006(6) -0.012(6)
C46 0.071(11) 0.038(8) 0.042(8) -0.004(6) 0.009(7) -0.039(8)
C56 0.084(13) 0.044(8) 0.041(8) -0.006(6) 0.013(8) -0.049(9)
C66 0.050(10) 0.031(7) 0.038(8) 0.007(6) 0.009(7) -0.025(7)
Cl66 0.140(5) 0.067(3) 0.055(2) -0.012(2) 0.056(3) -0.075(3)
O24 0.021(5) 0.030(4) 0.025(4) 0.014(3) 0.004(4) -0.009(4)
N14 0.020(6) 0.026(5) 0.037(6) 0.020(4) -0.008(5) -0.010(4)
C24 0.030(8) 0.024(6) 0.035(7) 0.010(5) 0.006(6) -0.021(6)
C34 0.040(9) 0.024(6) 0.041(8) 0.013(6) 0.005(6) -0.011(6)
C44 0.056(11) 0.034(8) 0.045(9) 0.015(7) 0.003(8) 0.003(7)
C54 0.037(9) 0.041(8) 0.029(7) 0.009(6) -0.003(6) 0.004(7)
C64 0.015(7) 0.031(7) 0.047(8) 0.011(6) -0.006(6) -0.003(6)
Cl64 0.047(2) 0.055(2) 0.048(2) 0.0107(17) -0.0212(18) -0.0142(18)
O23 0.023(5) 0.014(4) 0.026(4) 0.011(3) 0.001(3) -0.005(3)
N13 0.015(5) 0.032(5) 0.030(6) 0.010(4) -0.002(4) -0.018(4)
C23 0.017(7) 0.012(5) 0.043(7) 0.010(5) 0.000(5) -0.008(5)
C33 0.043(9) 0.033(7) 0.028(7) 0.001(5) 0.008(6) -0.027(6)
C43 0.068(11) 0.042(8) 0.035(8) 0.005(6) 0.011(7) -0.035(8)
C53 0.060(10) 0.022(6) 0.049(9) 0.023(6) -0.006(7) -0.023(7)
C63 0.038(8) 0.016(5) 0.043(8) 0.000(5) 0.006(6) -0.015(5)
Cl63 0.084(3) 0.0417(19) 0.065(3) -0.0057(17) 0.007(2) -0.045(2)
O25 0.022(5) 0.019(4) 0.031(4) 0.004(3) 0.005(3) -0.014(3)
N15 0.009(5) 0.025(5) 0.040(6) 0.004(4) 0.002(4) -0.004(4)
C25 0.023(7) 0.017(5) 0.030(6) 0.005(4) 0.001(5) -0.010(5)
C35 0.029(8) 0.053(8) 0.026(7) 0.000(6) 0.009(6) -0.026(7)
C55 0.007(7) 0.051(8) 0.050(9) 0.003(6) -0.003(6) -0.013(6)
C65 0.021(8) 0.050(8) 0.055(9) 0.015(7) -0.006(6) -0.022(7)
Cl65 0.043(2) 0.068(2) 0.047(2) -0.0082(17) -0.0021(17) -0.0315(19)
O29 0.034(7) 0.055(7) 0.091(9) 0.019(6) -0.006(6) -0.018(6)
N19 0.036(10) 0.026(7) 0.047(10) 0.006(7) 0.003(7) -0.010(7)
C29 0.039(13) 0.019(8) 0.088(17) -0.003(9) 0.007(11) -0.018(9)
C39 0.051(15) 0.035(11) 0.078(17) 0.025(11) -0.004(12) -0.001(11)
C49 0.035(14) 0.029(11) 0.15(3) 0.021(14) -0.009(16) 0.014(10)
C59 0.043(15) 0.064(16) 0.10(2) -0.013(14) 0.029(14) -0.015(13)
C69 0.065(16) 0.040(11) 0.056(14) -0.015(10) 0.027(11) -0.014(11)
Cl69 0.084(5) 0.087(5) 0.066(4) -0.015(3) 0.029(3) -0.026(4)
O29' 0.034(7) 0.055(7) 0.091(9) 0.019(6) -0.006(6) -0.018(6)
C21S 0.07(2) 0.018(12) 0.06(2) 0.009(12) -0.005(16) -0.020(14)
C22S 0.020(15) 0.041(16) 0.053(18) -0.003(13) 0.016(13) -0.005(12)
N2S 0.049(18) 0.034(13) 0.13(3) -0.023(15) 0.050(17) -0.034(13)
N1S 0.09(2) 0.11(3) 0.049(18) 0.027(17) -0.009(17) -0.07(2)

loop_
_atom_type_symbol
_atom_type_description
_atom_type_scat_dispersion_real
_atom_type_scat_dispersion_imag
_atom_type_scat_source
C C 0.0181 0.0091 'International Tables Vol C Tables 4.2.6.8 and 6.1.1.4'
H H 0.0000 0.0000 'International Tables Vol C Tables 4.2.6.8 and 6.1.1.4'
N N 0.0311 0.0180 'International Tables Vol C Tables 4.2.6.8 and 6.1.1.4'
O O 0.0492 0.0322 'International Tables Vol C Tables 4.2.6.8 and 6.1.1.4'
Cl Cl 0.3639 0.7018 'International Tables Vol C Tables 4.2.6.8 and 6.1.1.4'
Co Co -2.3653 3.6143 'International Tables Vol C Tables 4.2.6.8 and 6.1.1.4'

loop_
_geom_angle_atom_site_label_1
_geom_angle_atom_site_label_2
_geom_angle_atom_site_label_3
_geom_angle
_geom_angle_site_symmetry_1
_geom_angle_site_symmetry_3
_geom_angle_publ_flag
O2C Co5 O1D 91.1(4) . . ?
O2C Co5 O24 89.9(3) . . ?
O1D Co5 O24 178.8(4) . . ?
O2C Co5 O25 170.8(3) . . ?
O1D Co5 O25 96.3(3) . . ?
O24 Co5 O25 82.8(3) . . ?
O2C Co5 O29 91.7(4) . . ?
O1D Co5 O29 91.8(4) . . ?
O24 Co5 O29 87.6(4) . . ?
O25 Co5 O29 93.5(4) . . ?
O2C Co5 O2 95.5(3) . . ?
O1D Co5 O2 99.7(3) . . ?
O24 Co5 O2 80.9(3) . . ?
O25 Co5 O2 77.9(3) . . ?
O29 Co5 O2 166.3(4) . . ?
O1A Co3 O1 101.0(3) . . ?
O1A Co3 O1H 99.1(4) . . ?
O1 Co3 O1H 152.3(3) . . ?
O1A Co3 N12 103.1(4) . . ?
O1 Co3 N12 94.4(3) . . ?
O1H Co3 N12 99.4(4) . . ?
O1A Co3 O21 84.1(3) . . ?
O1 Co3 O21 79.1(3) . . ?
O1H Co3 O21 84.2(3) . . ?
N12 Co3 O21 171.2(4) . . ?
O1A Co3 O22 163.1(3) . . ?
O1 Co3 O22 79.4(3) . . ?
O1H Co3 O22 86.8(3) . . ?
N12 Co3 O22 60.2(3) . . ?
O21 Co3 O22 112.3(3) . . ?
O22 Co4 O1C 97.2(3) . . ?
O22 Co4 O24 173.1(3) . . ?
O1C Co4 O24 89.7(3) . . ?
O22 Co4 O2 96.6(3) . . ?
O1C Co4 O2 95.7(3) . . ?
O24 Co4 O2 83.2(3) . . ?
O22 Co4 N13 89.6(3) . . ?
O1C Co4 N13 113.3(4) . . ?
O24 Co4 N13 87.2(3) . . ?
O2 Co4 N13 149.4(3) . . ?
O27 Co6 O2D 99.9(3) . . ?
O27 Co6 O2 94.9(3) . . ?
O2D Co6 O2 93.6(3) . . ?
O27 Co6 N16 88.9(3) . . ?
O2D Co6 N16 103.6(4) . . ?
O2 Co6 N16 161.5(3) . . ?
O27 Co6 O25 163.2(3) . . ?
O2D Co6 O25 96.1(3) . . ?
O2 Co6 O25 79.1(3) . . ?
N16 Co6 O25 92.1(3) . . ?
O27 Co6 O26 88.2(3) . . ?
O2D Co6 O26 161.8(3) . . ?
O2 Co6 O26 101.9(3) . . ?
N16 Co6 O26 60.0(3) . . ?
O25 Co6 O26 77.8(3) . . ?
O2A Co7 O1 101.5(3) . . ?
O2A Co7 N18 103.0(4) . . ?
O1 Co7 N18 121.5(3) . . ?
O2A Co7 N17 104.0(4) . . ?
O1 Co7 N17 108.7(3) . . ?
N18 Co7 N17 115.3(4) . . ?
O2A Co7 O27 159.9(3) . . ?
O1 Co7 O27 77.5(3) . . ?
N18 Co7 O27 94.3(3) . . ?
N17 Co7 O27 58.5(3) . . ?
O2B Co2 O26 95.7(3) . . ?
O2B Co2 N14 100.1(4) . . ?
O26 Co2 N14 160.8(3) . . ?
O2B Co2 O23 93.5(3) . . ?
O26 Co2 O23 76.3(3) . . ?
N14 Co2 O23 91.8(3) . . ?
O2B Co2 N15 99.1(4) . . ?
O26 Co2 N15 92.9(3) . . ?
N14 Co2 N15 95.3(4) . . ?
O23 Co2 N15 164.3(3) . . ?
O2B Co2 O25 157.9(3) . . ?
O26 Co2 O25 79.5(3) . . ?
N14 Co2 O25 89.7(3) . . ?
O23 Co2 O25 106.1(3) . . ?
N15 Co2 O25 60.0(3) . . ?
O1B Co1 O1 174.2(3) . . ?
O1B Co1 O21 96.7(3) . . ?
O1 Co1 O21 81.0(3) . . ?
O1B Co1 O28 89.1(3) . . ?
O1 Co1 O28 85.7(3) . . ?
O21 Co1 O28 91.7(3) . . ?
O1B Co1 O23 96.0(3) . . ?
O1 Co1 O23 89.3(3) . . ?
O21 Co1 O23 88.4(3) . . ?
O28 Co1 O23 174.9(3) . . ?
O1B Co1 O26 93.6(3) . . ?
O1 Co1 O26 90.1(3) . . ?
O21 Co1 O26 162.1(3) . . ?
O28 Co1 O26 103.1(3) . . ?
O23 Co1 O26 75.9(3) . . ?
Co6 O2 Co4 136.8(4) . . ?
Co6 O2 Co5 92.8(3) . . ?
Co4 O2 Co5 91.4(3) . . ?
Co7 O1 Co3 117.3(3) . . ?
Co7 O1 Co1 104.8(3) . . ?
Co3 O1 Co1 102.7(3) . . ?
C1A O2A Co7 134.1(7) . . ?
C1A O1A Co3 131.5(8) . . ?
O2A C1A O1A 124.3(11) . . ?
O1A C1A C2A 120.6(12) . . ?
O2A C1A C2A 115.0(11) . . ?
C1A C2A C5A 110.8(14) . . ?
C1A C2A C5A' 122(3) . . ?
C5A C2A C5A' 123(4) . . ?
C1A C2A C3A' 118(3) . . ?
C5A C2A C3A' 58(2) . . ?
C5A' C2A C3A' 109(2) . . ?
C1A C2A C3A 112.8(13) . . ?
C5A C2A C3A 109.2(13) . . ?
C5A' C2A C3A 31(3) . . ?
C3A' C2A C3A 129(3) . . ?
C1A C2A C4A' 92(4) . . ?
C5A C2A C4A' 48(3) . . ?
C5A' C2A C4A' 107(2) . . ?
C3A' C2A C4A' 106(2) . . ?
C3A C2A C4A' 78(3) . . ?
C1A C2A C4A 110.0(13) . . ?
C5A C2A C4A 109.2(13) . . ?
C5A' C2A C4A 73(3) . . ?
C3A' C2A C4A 52(2) . . ?
C3A C2A C4A 104.6(13) . . ?
C4A' C2A C4A 154(3) . . ?
C1C O2C Co5 127.4(8) . . ?
C1C O1C Co4 128.4(8) . . ?
O2C C1C O1C 125.8(11) . . ?
O1C C1C C2C 118.9(12) . . ?
O2C C1C C2C 115.3(11) . . ?
C5C C2C C3C 111.0(12) . . ?
C5C C2C C5C' 134(5) . . ?
C3C C2C C5C' 36(4) . . ?
C5C C2C C3C' 73(3) . . ?
C3C C2C C3C' 137(4) . . ?
C5C' C2C C3C' 109(2) . . ?
C5C C2C C4C' 37(3) . . ?
C3C C2C C4C' 77(4) . . ?
C5C' C2C C4C' 108(2) . . ?
C3C' C2C C4C' 107(2) . . ?
C5C C2C C4C 109.2(12) . . ?
C3C C2C C4C 107.7(12) . . ?
C5C' C2C C4C 73(4) . . ?
C3C' C2C C4C 39(4) . . ?
C4C' C2C C4C 135(4) . . ?
C5C C2C C1C 110.7(13) . . ?
C3C C2C C1C 108.1(11) . . ?
C5C' C2C C1C 112(5) . . ?
C3C' C2C C1C 110(4) . . ?
C4C' C2C C1C 111(4) . . ?
C4C C2C C1C 110.1(12) . . ?
C1B O2B Co2 131.4(7) . . ?
C1B O1B Co1 130.9(8) . . ?
O1B C1B O2B 125.7(10) . . ?
O2B C1B C2B 119.2(10) . . ?
O1B C1B C2B 115.1(10) . . ?
C5B C2B C3B 110.2(11) . . ?
C5B C2B C1B 110.1(10) . . ?
C3B C2B C1B 109.2(9) . . ?
C5B C2B C4B 110.0(10) . . ?
C3B C2B C4B 109.8(12) . . ?
C1B C2B C4B 107.4(10) . . ?
C1D O1D Co5 125.9(8) . . ?
C1D O2D Co6 133.7(8) . . ?
O2D C1D O1D 123.6(11) . . ?
O2D C1D C2D 118.4(10) . . ?
O1D C1D C2D 118.0(10) . . ?
C5D C2D C5D' 127.3(18) . . ?
C5D C2D C4D 110.1(13) . . ?
C5D' C2D C4D 88.3(15) . . ?
C5D C2D C4D' 22.7(14) . . ?
C5D' C2D C4D' 110.8(15) . . ?
C4D C2D C4D' 129.5(18) . . ?
C5D C2D C3D 110.8(13) . . ?
C5D' C2D C3D 23.8(14) . . ?
C4D C2D C3D 111.4(13) . . ?
C4D' C2D C3D 90.6(15) . . ?
C5D C2D C3D' 87.0(17) . . ?
C5D' C2D C3D' 111.2(17) . . ?
C4D C2D C3D' 25.4(15) . . ?
C4D' C2D C3D' 108.6(16) . . ?
C3D C2D C3D' 132(2) . . ?
C5D C2D C1D 110.6(14) . . ?
C5D' C2D C1D 111.8(17) . . ?
C4D C2D C1D 104.3(12) . . ?
C4D' C2D C1D 110.1(16) . . ?
C3D C2D C1D 109.6(13) . . ?
C3D' C2D C1D 104.2(19) . . ?
C22 O22 Co4 130.9(8) . . ?
C22 O22 Co3 90.0(7) . . ?
Co4 O22 Co3 127.4(3) . . ?
C62 N12 C22 118.8(11) . . ?
C62 N12 Co3 143.4(10) . . ?
C22 N12 Co3 96.1(7) . . ?
O22 C22 C32 128.0(13) . . ?
O22 C22 N12 112.3(11) . . ?
C32 C22 N12 119.7(12) . . ?
C22 C32 C42 118.8(15) . . ?
C52 C42 C32 122.0(15) . . ?
C62 C52 C42 115.6(13) . . ?
N12 C62 C52 125.0(14) . . ?
N12 C62 Cl62 115.6(11) . . ?
C52 C62 Cl62 119.4(11) . . ?
C21 O21 Co1 132.7(8) . . ?
C21 O21 Co3 126.8(8) . . ?
Co1 O21 Co3 96.6(3) . . ?
C61 N11 C21 117.3(13) . . ?
O21 C21 N11 117.7(11) . . ?
O21 C21 C31 123.6(12) . . ?
N11 C21 C31 118.8(12) . . ?
C41 C31 C21 120.3(15) . . ?
C31 C41 C51 120.1(15) . . ?
C61 C51 C41 115.5(14) . . ?
C51 C61 N11 128.0(16) . . ?
C51 C61 Cl61 119.6(13) . . ?
N11 C61 Cl61 112.4(13) . . ?
C27 O27 Co6 135.7(8) . . ?
C27 O27 Co7 87.6(7) . . ?
Co6 O27 Co7 132.2(3) . . ?
C67 N17 C27 118.7(11) . . ?
C67 N17 Co7 140.9(9) . . ?
C27 N17 Co7 100.1(7) . . ?
O27 C27 N17 113.2(10) . . ?
O27 C27 C37 126.6(13) . . ?
N17 C27 C37 120.2(11) . . ?
C47 C37 C27 120.1(14) . . ?
C37 C47 C57 120.4(13) . . ?
C67 C57 C47 115.7(13) . . ?
N17 C67 C57 124.9(13) . . ?
N17 C67 Cl67 116.1(10) . . ?
C57 C67 Cl67 119.0(11) . . ?
C28 O28 Co1 132.7(8) . . ?
C68 N18 C28 115.9(10) . . ?
C68 N18 Co7 138.3(8) . . ?
C28 N18 Co7 104.6(7) . . ?
O28 C28 C38 125.2(12) . . ?
O28 C28 N18 112.3(9) . . ?
C38 C28 N18 122.6(12) . . ?
C28 C38 C48 119.7(13) . . ?
C38 C48 C58 118.5(13) . . ?
C68 C58 C48 119.3(14) . . ?
N18 C68 C58 123.9(13) . . ?
N18 C68 Cl68 114.6(9) . . ?
C58 C68 Cl68 121.4(12) . . ?
C26 O26 Co2 117.3(6) . . ?
C26 O26 Co1 129.0(7) . . ?
Co2 O26 Co1 95.6(3) . . ?
C26 O26 Co6 89.9(6) . . ?
Co2 O26 Co6 98.0(3) . . ?
Co1 O26 Co6 124.9(3) . . ?
C66 N16 C26 116.2(10) . . ?
C66 N16 Co6 144.0(8) . . ?
C26 N16 Co6 99.5(7) . . ?
O26 C26 C36 126.7(10) . . ?
O26 C26 N16 110.3(9) . . ?
C36 C26 N16 122.8(11) . . ?
C26 C36 C46 118.6(12) . . ?
C36 C46 C56 119.1(12) . . ?
C66 C56 C46 118.7(12) . . ?
C56 C66 N16 124.4(12) . . ?
C56 C66 Cl66 121.0(10) . . ?
N16 C66 Cl66 114.6(10) . . ?
C24 O24 Co4 134.5(7) . . ?
C24 O24 Co5 129.5(7) . . ?
Co4 O24 Co5 95.7(3) . . ?
C64 N14 C24 118.4(10) . . ?
C64 N14 Co2 127.8(9) . . ?
C24 N14 Co2 112.9(7) . . ?
O24 C24 N14 118.9(10) . . ?
O24 C24 C34 120.8(11) . . ?
N14 C24 C34 120.3(11) . . ?
C44 C34 C24 119.0(13) . . ?
C34 C44 C54 120.3(13) . . ?
C64 C54 C44 117.3(12) . . ?
N14 C64 C54 124.5(13) . . ?
N14 C64 Cl64 116.5(9) . . ?
C54 C64 Cl64 119.0(10) . . ?
C23 O23 Co1 121.9(7) . . ?
C23 O23 Co2 122.5(7) . . ?
Co1 O23 Co2 95.1(3) . . ?
C23 N13 C63 120.4(10) . . ?
C23 N13 Co4 102.8(7) . . ?
C63 N13 Co4 136.6(9) . . ?
N13 C23 O23 114.5(11) . . ?
N13 C23 C33 124.1(10) . . ?
O23 C23 C33 121.4(10) . . ?
C43 C33 C23 114.9(11) . . ?
C53 C43 C33 122.0(13) . . ?
C43 C53 C63 117.3(11) . . ?
N13 C63 C53 121.2(11) . . ?
N13 C63 Cl63 118.6(10) . . ?
C53 C63 Cl63 120.1(9) . . ?
C25 O25 Co5 128.0(7) . . ?
C25 O25 Co6 121.5(6) . . ?
Co5 O25 Co6 93.4(3) . . ?
C25 O25 Co2 91.5(6) . . ?
Co5 O25 Co2 120.5(3) . . ?
Co6 O25 Co2 101.1(3) . . ?
C25 N15 C65 119.9(11) . . ?
C25 N15 Co2 94.5(7) . . ?
C65 N15 Co2 144.7(9) . . ?
N15 C25 O25 112.5(10) . . ?
N15 C25 C35 123.2(11) . . ?
O25 C25 C35 124.3(11) . . ?
C25 C35 C45 115.9(12) . . ?
C55 C45 C35 120.8(14) . . ?
C45 C55 C65 120.2(13) . . ?
N15 C65 C55 119.9(13) . . ?
N15 C65 Cl65 118.4(10) . . ?
C55 C65 Cl65 121.7(11) . . ?
C29 O29 Co5 128.0(13) . . ?
C69 N19 C29 124.7(17) . . ?
O29 C29 N19 116.8(17) . . ?
O29 C29 C39 126(2) . . ?
N19 C29 C39 116.8(19) . . ?
C49 C39 C29 119(2) . . ?
C39 C49 C59 124(2) . . ?
C69 C59 C49 116(2) . . ?
N19 C69 C59 120(2) . . ?
N19 C69 Cl69 121.2(17) . . ?
C59 C69 Cl69 118.9(17) . . ?
N1S C11S C21S 171(4) . . ?
N2S C12S C22S 178(3) . . ?

loop_
_geom_bond_atom_site_label_1
_geom_bond_atom_site_label_2
_geom_bond_distance
_geom_bond_site_symmetry_2
_geom_bond_publ_flag
Co5 O2C 2.037(9) . ?
Co5 O1D 2.044(8) . ?
Co5 O24 2.063(7) . ?
Co5 O25 2.088(8) . ?
Co5 O29 2.114(10) . ?
Co5 O2 2.162(8) . ?
Co3 O1A 2.006(8) . ?
Co3 O1 2.018(7) . ?
Co3 O1H 2.052(8) . ?
Co3 N12 2.115(10) . ?
Co3 O21 2.191(8) . ?
Co3 O22 2.313(8) . ?
Co4 O22 2.016(8) . ?
Co4 O1C 2.039(8) . ?
Co4 O24 2.040(8) . ?
Co4 O2 2.089(7) . ?
Co4 N13 2.108(9) . ?
Co6 O27 2.023(8) . ?
Co6 O2D 2.024(8) . ?
Co6 O2 2.072(8) . ?
Co6 N16 2.104(9) . ?
Co6 O25 2.125(8) . ?
Co6 O26 2.336(7) . ?
Co7 O2A 1.948(9) . ?
Co7 O1 1.986(7) . ?
Co7 N18 2.050(10) . ?
Co7 N17 2.075(10) . ?
Co7 O27 2.404(8) . ?
Co2 O2B 2.010(8) . ?
Co2 O26 2.140(7) . ?
Co2 N14 2.172(9) . ?
Co2 O23 2.182(8) . ?
Co2 N15 2.184(10) . ?
Co2 O25 2.251(8) . ?
Co1 O1B 2.007(8) . ?
Co1 O1 2.060(7) . ?
Co1 O21 2.071(8) . ?
Co1 O28 2.075(8) . ?
Co1 O23 2.156(7) . ?
Co1 O26 2.183(7) . ?
O2A C1A 1.272(15) . ?
O1A C1A 1.251(14) . ?
C1A C2A 1.502(17) . ?
C2A C5A 1.508(15) . ?
C2A C5A' 1.523(19) . ?
C2A C3A' 1.523(19) . ?
C2A C3A 1.526(16) . ?
C2A C4A' 1.536(19) . ?
C2A C4A 1.546(16) . ?
O2C C1C 1.258(15) . ?
O1C C1C 1.242(15) . ?
C1C C2C 1.531(16) . ?
C2C C5C 1.504(15) . ?
C2C C3C 1.512(15) . ?
C2C C5C' 1.514(19) . ?
C2C C3C' 1.516(19) . ?
C2C C4C' 1.521(19) . ?
C2C C4C 1.523(15) . ?
O2B C1B 1.243(13) . ?
O1B C1B 1.251(13) . ?
C1B C2B 1.543(15) . ?
C2B C5B 1.522(17) . ?
C2B C3B 1.529(17) . ?
C2B C4B 1.546(17) . ?
O1D C1D 1.285(14) . ?
O2D C1D 1.244(14) . ?
C1D C2D 1.555(16) . ?
C2D C5D 1.502(15) . ?
C2D C5D' 1.507(16) . ?
C2D C4D 1.514(14) . ?
C2D C4D' 1.516(15) . ?
C2D C3D 1.517(14) . ?
C2D C3D' 1.519(16) . ?
O22 C22 1.293(13) . ?
N12 C62 1.320(14) . ?
N12 C22 1.389(16) . ?
C22 C32 1.370(18) . ?
C32 C42 1.38(2) . ?
C42 C52 1.38(2) . ?
C52 C62 1.365(19) . ?
C62 Cl62 1.726(14) . ?
O21 C21 1.273(13) . ?
N11 C61 1.329(17) . ?
N11 C21 1.365(15) . ?
C21 C31 1.406(18) . ?
C31 C41 1.370(18) . ?
C41 C51 1.40(2) . ?
C51 C61 1.33(2) . ?
C61 Cl61 1.777(17) . ?
O27 C27 1.280(13) . ?
N17 C67 1.326(14) . ?
N17 C27 1.365(15) . ?
C27 C37 1.387(15) . ?
C37 C47 1.346(18) . ?
C47 C57 1.43(2) . ?
C57 C67 1.360(17) . ?
C67 Cl67 1.722(13) . ?
O28 C28 1.301(13) . ?
N18 C68 1.343(14) . ?
N18 C28 1.395(13) . ?
C28 C38 1.349(15) . ?
C38 C48 1.373(19) . ?
C48 C58 1.39(2) . ?
C58 C68 1.347(18) . ?
C68 Cl68 1.731(14) . ?
O26 C26 1.348(12) . ?
N16 C66 1.335(14) . ?
N16 C26 1.369(13) . ?
C26 C36 1.353(15) . ?
C36 C46 1.377(16) . ?
C46 C56 1.381(18) . ?
C56 C66 1.335(18) . ?
C66 Cl66 1.745(13) . ?
O24 C24 1.292(13) . ?
N14 C64 1.347(14) . ?
N14 C24 1.357(15) . ?
C24 C34 1.418(14) . ?
C34 C44 1.361(18) . ?
C44 C54 1.41(2) . ?
C54 C64 1.354(16) . ?
C64 Cl64 1.727(14) . ?
O23 C23 1.361(11) . ?
N13 C23 1.285(14) . ?
N13 C63 1.326(13) . ?
C23 C33 1.391(15) . ?
C33 C43 1.390(15) . ?
C43 C53 1.361(18) . ?
C53 C63 1.388(17) . ?
C63 Cl63 1.714(12) . ?
O25 C25 1.335(13) . ?
N15 C25 1.333(14) . ?
N15 C65 1.349(15) . ?
C25 C35 1.406(16) . ?
C35 C45 1.407(18) . ?
C45 C55 1.353(18) . ?
C55 C65 1.401(17) . ?
C65 Cl65 1.689(15) . ?
O29 C29 1.22(2) . ?
N19 C69 1.31(2) . ?
N19 C29 1.34(2) . ?
C29 C39 1.43(2) . ?
C39 C49 1.30(3) . ?
C49 C59 1.41(3) . ?
C59 C69 1.40(3) . ?
C69 Cl69 1.69(2) . ?
C11S N1S 1.06(4) . ?
C11S C21S 1.41(4) . ?
C12S N2S 1.04(3) . ?
C12S C22S 1.47(4) . ?
